data_8100471
loop_
_publ_author_name
'Polamo, M.'
'Talja, M.'

_publ_section_title
;
Crystal structure of 4-N-phenylisoindolinone, C~14~H~11~NO
;
_journal_issue 4
_journal_name_full 'Zeitschrift f\"ur Kristallographie - New Crystal Structures'
_journal_page_first 553
_journal_page_last 554
_journal_volume 218
_journal_year 2003
_chemical_formula_moiety 'C14 H11 N O'
_chemical_formula_sum 'C14 H11 N O'
_chemical_formula_weight 209.24
_chemical_name_common 4-N-phenylisoindolinone
_space_group_IT_number 14
_symmetry_cell_setting monoclinic
_symmetry_space_group_name_Hall '-P 2yn'
_symmetry_space_group_name_H-M 'P 1 21/n 1'
_cell_angle_alpha 90.00
_cell_angle_beta 94.67(5)
_cell_angle_gamma 90.00
_cell_formula_units_Z 4
_cell_length_a 5.925(4)
_cell_length_b 7.556(2)
_cell_length_c 23.113(11)
_cell_measurement_temperature 193(2)
_cell_volume 1031.3(9)
_diffrn_ambient_temperature 293(2)
_exptl_crystal_density_diffrn 1.348
_cod_original_sg_symbol_H-M 'P 21/n'
_cod_original_formula_sum 'C14 H11 N1 O1'
_cod_database_code 8100471

loop_
_symmetry_equiv_pos_as_xyz
'x, y, z'
'-x+1/2, y+1/2, -z+1/2'
'-x, -y, -z'
'x-1/2, -y-1/2, z-1/2'

loop_
_atom_site_label
_atom_site_type_symbol
_atom_site_fract_x
_atom_site_fract_y
_atom_site_fract_z
_atom_site_U_iso_or_equiv
_atom_site_adp_type
_atom_site_occupancy
_atom_site_symmetry_multiplicity
_atom_site_Wyckoff_symbol
_atom_site_calc_flag
_atom_site_refinement_flags
_atom_site_disorder_assembly
_atom_site_disorder_group
N1 N 0.5175(3) 0.3888(3) 0.24255(9) 0.0324(5) Uani 1 4 e d . . .
C2 C 0.3347(4) 0.4499(3) 0.26983(11) 0.0349(6) Uani 1 4 e d . . .
C3 C 0.3858(4) 0.4126(3) 0.33251(11) 0.0343(6) Uani 1 4 e d . . .
C4 C 0.5905(4) 0.3259(3) 0.34049(11) 0.0344(6) Uani 1 4 e d . . .
C5 C 0.6881(4) 0.3048(3) 0.28257(11) 0.0377(7) Uani 1 4 e d . . .
H5A H 0.8331 0.3642 0.2822 0.045 Uiso 1 4 e calc R . .
H5B H 0.7066 0.1809 0.2731 0.045 Uiso 1 4 e calc R . .
C6 C 0.2581(5) 0.4502(3) 0.37792(12) 0.0391(7) Uani 1 4 e d . . .
H6A H 0.1207 0.5094 0.3717 0.047 Uiso 1 4 e calc R . .
C7 C 0.3375(5) 0.3983(4) 0.43283(12) 0.0430(7) Uani 1 4 e d . . .
H7A H 0.2537 0.4222 0.4642 0.052 Uiso 1 4 e calc R . .
C8 C 0.5445(5) 0.3093(4) 0.44141(12) 0.0471(8) Uani 1 4 e d . . .
H8A H 0.5970 0.2740 0.4786 0.057 Uiso 1 4 e calc R . .
C9 C 0.6731(5) 0.2728(3) 0.39511(12) 0.0427(7) Uani 1 4 e d . . .
H9A H 0.8110 0.2141 0.4009 0.051 Uiso 1 4 e calc R . .
O10 O 0.1624(3) 0.5193(3) 0.24709(8) 0.0419(5) Uani 1 4 e d . . .
C11 C 0.5289(4) 0.3763(3) 0.18151(11) 0.0314(6) Uani 1 4 e d . . .
C12 C 0.7219(4) 0.3010(3) 0.16000(12) 0.0384(7) Uani 1 4 e d . . .
H12A H 0.8416 0.2644 0.1857 0.046 Uiso 1 4 e calc R . .
C13 C 0.7356(5) 0.2808(4) 0.10145(12) 0.0447(7) Uani 1 4 e d . . .
H13A H 0.8638 0.2292 0.0880 0.054 Uiso 1 4 e calc R . .
C14 C 0.5631(5) 0.3358(4) 0.06257(12) 0.0440(7) Uani 1 4 e d . . .
H14A H 0.5729 0.3207 0.0229 0.053 Uiso 1 4 e calc R . .
C15 C 0.3740(5) 0.4142(3) 0.08302(12) 0.0412(7) Uani 1 4 e d . . .
H15A H 0.2574 0.4533 0.0567 0.049 Uiso 1 4 e calc R . .
C16 C 0.3556(4) 0.4351(3) 0.14147(11) 0.0369(6) Uani 1 4 e d . . .
H16A H 0.2277 0.4886 0.1544 0.044 Uiso 1 4 e calc R . .

loop_
_atom_site_aniso_label
_atom_site_aniso_U_11
_atom_site_aniso_U_22
_atom_site_aniso_U_33
_atom_site_aniso_U_23
_atom_site_aniso_U_13
_atom_site_aniso_U_12
N1 0.0243(11) 0.0263(11) 0.0466(13) -0.0001(9) 0.0034(9) 0.0030(9)
C2 0.0307(14) 0.0270(13) 0.0471(17) -0.0013(11) 0.0044(12) -0.0026(12)
C3 0.0355(15) 0.0262(13) 0.0408(15) 0.0006(11) 0.0013(12) -0.0052(11)
C4 0.0353(15) 0.0270(13) 0.0414(15) -0.0035(11) 0.0058(12) -0.0079(12)
C5 0.0276(14) 0.0292(14) 0.0555(18) 0.0004(12) -0.0004(12) 0.0014(11)
C6 0.0377(15) 0.0304(14) 0.0498(18) -0.0027(12) 0.0059(13) -0.0001(12)
C7 0.0492(17) 0.0394(16) 0.0421(16) -0.0030(13) 0.0144(13) -0.0067(14)
C8 0.063(2) 0.0398(16) 0.0375(16) 0.0081(12) -0.0050(14) -0.0074(15)
C9 0.0408(16) 0.0305(15) 0.0555(19) 0.0023(13) -0.0039(14) -0.0001(13)
O10 0.0327(10) 0.0490(12) 0.0438(11) 0.0038(9) 0.0028(8) 0.0150(9)
C11 0.0358(14) 0.0212(12) 0.0375(15) -0.0008(10) 0.0055(11) -0.0060(11)
C12 0.0316(14) 0.0337(15) 0.0495(17) 0.0008(12) 0.0005(12) -0.0008(12)
C13 0.0424(16) 0.0378(16) 0.0553(19) -0.0026(13) 0.0138(14) 0.0009(13)
C14 0.0543(19) 0.0394(16) 0.0394(16) -0.0043(12) 0.0118(14) -0.0063(14)
C15 0.0447(16) 0.0345(15) 0.0433(17) 0.0017(12) -0.0034(13) 0.0004(13)
C16 0.0333(14) 0.0323(14) 0.0458(17) -0.0032(12) 0.0073(12) 0.0012(12)

loop_
_geom_bond_atom_site_label_1
_geom_bond_atom_site_label_2
_geom_bond_distance
_geom_bond_site_symmetry_2
_geom_bond_publ_flag
N1 C2 1.376(3) . ?
N1 C11 1.421(3) . ?
N1 C5 1.459(3) . ?
C2 O10 1.227(3) . ?
C2 C3 1.483(4) . ?
C3 C6 1.372(4) . ?
C3 C4 1.378(3) . ?
C4 C9 1.376(4) . ?
C4 C5 1.509(4) . ?
C5 H5A 0.9700 . ?
C5 H5B 0.9700 . ?
C6 C7 1.374(4) . ?
C6 H6A 0.9300 . ?
C7 C8 1.398(4) . ?
C7 H7A 0.9300 . ?
C8 C9 1.391(4) . ?
C8 H8A 0.9300 . ?
C9 H9A 0.9300 . ?
C11 C16 1.398(3) . ?
C11 C12 1.404(4) . ?
C12 C13 1.371(4) . ?
C12 H12A 0.9300 . ?
C13 C14 1.369(4) . ?
C13 H13A 0.9300 . ?
C14 C15 1.384(4) . ?
C14 H14A 0.9300 . ?
C15 C16 1.373(4) . ?
C15 H15A 0.9300 . ?
C16 H16A 0.9300 . ?

loop_
_cod_related_entry_id
_cod_related_entry_database
_cod_related_entry_code
1 ChemSpider 87600
